data_1568590
loop_
_publ_author_name
'Boer\'e, Ren\'e T.'

_publ_section_title
;
 Crystal Structures of CuCl2&#x00B7;2H2O (Eriochalcite) and
 NiCl2&#x2219;6H2O (Nickelbischofite) at Low Temperature: Full Refinement
 of Hydrogen Atoms Using Non-Spherical Atomic Scattering Factors
;
_journal_issue 2
_journal_name_full Crystals
_journal_page_first 293
_journal_paper_doi 10.3390/cryst13020293
_journal_volume 13
_journal_year 2023
_chemical_formula_moiety 'Cl2 H8 Ni O4, 2(H2 O)'
_chemical_formula_sum 'Cl2 H12 Ni O6'
_chemical_formula_weight 237.690
_chemical_name_systematic 'Nickel(II) chloride hexahydrate'
_space_group_crystal_system monoclinic
_space_group_IT_number 12
_space_group_name_Hall '-I 2y'
_space_group_name_H-M_alt 'I 1 2/m 1'
_symmetry_Int_Tables_number 12
_atom_sites_solution_primary dual
_audit_creation_date 2023-02-02
_audit_creation_method
;
Olex2 1.5-alpha
(compiled 2023.01.27 svn.rdd5efbe3 for OlexSys, GUI svn.r6708)
;
_cell_angle_alpha 90
_cell_angle_beta 96.702(4)
_cell_angle_gamma 90
_cell_formula_units_Z 2
_cell_length_a 6.5579(2)
_cell_length_b 7.0244(3)
_cell_length_c 8.7291(3)
_cell_measurement_reflns_used 1661
_cell_measurement_temperature 99.99(10)
_cell_measurement_theta_max 79.9760
_cell_measurement_theta_min 7.9990
_cell_volume 399.36(3)
_computing_cell_refinement 'CrysAlisPro 1.171.42.63a (Rigaku OD, 2022)'
_computing_data_collection 'CrysAlisPro 1.171.42.63a (Rigaku OD, 2022)'
_computing_data_reduction 'CrysAlisPro 1.171.42.63a (Rigaku OD, 2022)'
_computing_molecular_graphics 'Olex2 1.5-alpha (Dolomanov et al., 2009)'
_computing_publication_material 'Olex2 1.5-alpha (Dolomanov et al., 2009)'
_computing_structure_refinement 'olex2.refine 1.5-alpha (Bourhis et al., 2015)'
_computing_structure_solution 'SHELXT 2018/2 (Sheldrick, 2018)'
_diffrn_ambient_environment N~2~
_diffrn_ambient_temperature 99.99(10)
_diffrn_detector 'Hybrid Pixel Array Detector'
_diffrn_detector_area_resol_mean 5.8140
_diffrn_detector_type 'Pilatus 200K'
_diffrn_measured_fraction_theta_full 0.9975
_diffrn_measured_fraction_theta_max 0.9895
_diffrn_measurement_details
;
List of Runs (angles in degrees, time in seconds):

  # Type    Start    End  Width  t~exp~   \w     \q     \k     \f   Frames
--------------------------------------------------------------------------
  1  \w   -105.00 -35.00   0.50    0.10    --  -38.50 -38.00 -60.00  140
  2  \w   -105.00 -35.00   0.50    0.10    --  -38.50 -38.00  30.00  140
  3  \w    -22.00  54.00   0.50    0.10    --   47.81 -19.00-120.00  152
  4  \w     36.00 111.00   0.50    0.10    --   47.81  57.00-150.00  150
  5  \w    107.00 178.00   0.50    0.10    --  111.00  25.00 -60.00  142
  6  \w     42.00 106.00   0.50    0.10    --  111.00 -91.00 -60.00  128
  7  \w     47.00 117.00   0.50    0.10    --  111.00 -50.00 -60.00  140
  8  \w    108.00 177.00   0.50    0.10    --  111.00  38.00  30.00  138
  9  \w    107.00 178.00   0.50    0.10    --  111.00  25.00   0.00  142
 10  \w     46.00 109.00   0.50    0.10    --  111.00-111.00   0.00  126
 11  \w     47.00 134.00   0.50    0.10    --  111.00 -77.00 150.00  174
 12  \w     46.00 109.00   0.50    0.10    --  111.00-111.00 -90.00  126
 13  \w     47.00 117.00   0.50    0.10    --  111.00 -50.00 -90.00  140
 14  \w     46.00 109.00   0.50    0.10    --  111.00-111.00 -30.00  126
 15  \w    108.00 177.00   0.50    0.10    --  111.00  38.00 -90.00  138
 16  \w     97.00 174.00   0.50    0.10    --  111.00  63.00-150.00  154
 17  \w     42.00 106.00   0.50    0.10    --  111.00 -91.00-150.00  128
 18  \w   -102.00 -20.00   0.50    0.10    --  -38.50 -71.00 145.00  164
 19  \w     36.00 111.00   0.50    0.10    --   47.81  57.00 -90.00  150
 20  \w      7.00  83.00   0.50    0.10    --   47.81 -99.00 120.00  152
 21  \w     36.00 111.00   0.50    0.10    --   47.81  57.00  30.00  150
 22  \w     46.00 109.00   0.50    0.10    --  111.00-111.00 120.00  126
 23  \w     97.00 174.00   0.50    0.10    --  111.00  63.00  60.00  154
 24  \w    107.00 178.00   0.50    0.10    --  111.00  25.00 120.00  142
 25  \w     42.00 115.00   0.50    0.10    --  111.00 -25.00  90.00  146
 26  \w    101.00 178.00   0.50    0.10    --  111.00  12.00-180.00  154
;
_diffrn_measurement_device 'four-circle diffractometer'
_diffrn_measurement_device_type 'SuperNova, Dual, Cu at home/near, Pilatus 200K'
_diffrn_measurement_method '\w scans'
_diffrn_orient_matrix_type 'CrysAlisPro convention (1999,Acta A55,543-557)'
_diffrn_orient_matrix_UB_11 -0.0239962000
_diffrn_orient_matrix_UB_12 0.0847648000
_diffrn_orient_matrix_UB_13 -0.1637780000
_diffrn_orient_matrix_UB_21 0.0984152000
_diffrn_orient_matrix_UB_22 -0.1798172000
_diffrn_orient_matrix_UB_23 -0.0607587000
_diffrn_orient_matrix_UB_31 -0.2137822000
_diffrn_orient_matrix_UB_32 -0.0925650000
_diffrn_orient_matrix_UB_33 -0.0326605000
_diffrn_radiation_monochromator mirror
_diffrn_radiation_probe x-ray
_diffrn_radiation_type 'Cu K\a'
_diffrn_radiation_wavelength 1.54184
_diffrn_reflns_av_R_equivalents 0.0364
_diffrn_reflns_av_unetI/netI 0.0227
_diffrn_reflns_Laue_measured_fraction_full 0.9975
_diffrn_reflns_Laue_measured_fraction_max 0.9895
_diffrn_reflns_limit_h_max 6
_diffrn_reflns_limit_h_min -8
_diffrn_reflns_limit_k_max 8
_diffrn_reflns_limit_k_min -8
_diffrn_reflns_limit_l_max 11
_diffrn_reflns_limit_l_min -10
_diffrn_reflns_number 2052
_diffrn_reflns_point_group_measured_fraction_full 0.9975
_diffrn_reflns_point_group_measured_fraction_max 0.9895
_diffrn_reflns_theta_full 67.6840
_diffrn_reflns_theta_max 80.17
_diffrn_reflns_theta_min 8.02
_diffrn_source 'micro-focus sealed X-ray tube'
_diffrn_source_type 'SuperNova (Cu) X-ray Source'
_exptl_absorpt_coefficient_mu 9.551
_exptl_absorpt_correction_T_max 1.00000
_exptl_absorpt_correction_T_min 0.38155
_exptl_absorpt_correction_type multi-scan
_exptl_absorpt_process_details
;
CrysAlisPro 1.171.42.63a (Rigaku Oxford Diffraction, 2022)
Empirical absorption correction using spherical harmonics,
implemented in SCALE3 ABSPACK scaling algorithm.
;
_exptl_crystal_colour 'clear light green'
_exptl_crystal_colour_lustre clear
_exptl_crystal_colour_modifier light
_exptl_crystal_colour_primary green
_exptl_crystal_density_diffrn 1.977
_exptl_crystal_description prism
_exptl_crystal_F_000 240.217
_exptl_crystal_preparation 'BDH reagents, as received.'
_exptl_crystal_recrystallization_method 'Crystals grown from a saturated d.H2O solution.'
_exptl_crystal_size_max 0.23
_exptl_crystal_size_mid 0.09
_exptl_crystal_size_min 0.04
_refine_diff_density_max 0.4582
_refine_diff_density_min -0.5003
_refine_diff_density_rms 0.1074
_refine_ls_d_res_high 0.7824
_refine_ls_d_res_low 5.5262
_refine_ls_goodness_of_fit_ref 1.0438
_refine_ls_hydrogen_treatment refall
_refine_ls_matrix_type full
_refine_ls_number_constraints 0
_refine_ls_number_parameters 56
_refine_ls_number_reflns 469
_refine_ls_number_restraints 24
_refine_ls_restrained_S_all 1.0148
_refine_ls_R_factor_all 0.0295
_refine_ls_R_factor_gt 0.0276
_refine_ls_shift/su_max -0.0010
_refine_ls_shift/su_mean 0.0001
_refine_ls_structure_factor_coef Fsqd
_refine_ls_weighting_details 'w=1/[\s^2^(Fo^2^)+(0.0692P)^2^] where P=(Fo^2^+2Fc^2^)/3'
_refine_ls_weighting_scheme calc
_refine_ls_wR_factor_gt 0.0824
_refine_ls_wR_factor_ref 0.0843
_reflns_Friedel_coverage 0.0
_reflns_limit_h_max 8
_reflns_limit_h_min -8
_reflns_limit_k_max 8
_reflns_limit_k_min 0
_reflns_limit_l_max 11
_reflns_limit_l_min 0
_reflns_number_gt 447
_reflns_number_total 469
_reflns_threshold_expression I>=2u(I)
_cod_data_source_file Cu-NiCl2Hydrates_Boere-Crystals.cif
_cod_data_source_block 3b-NiCl2hexahydrate-Cu
_cod_original_sg_symbol_Hall '-C 2y (x,y,-x+z)'
_cod_database_code 1568590
_chemical_oxdiff_formula 'H12 Cl2 Ni O6'
_chemical_oxdiff_usercomment 'BDH reagents, recrystallized from a saturated warm solution'
_olex2_refinement_description
;
1. Uiso/Uaniso restraints and constraints
Uanis(H1a) \\sim Ueq, Uanis(H2a) \\sim Ueq, Uanis(H1b) \\sim Ueq, Uanis(H1a)
\\sim Ueq, Uanis(H1b) \\sim Ueq, Uanis(H1a) \\sim Ueq, Uanis(H1b) \\sim Ueq,
Uanis(H1a) \\sim Ueq, Uanis(H2b) \\sim Ueq, Uanis(H1b) \\sim Ueq: with sigma of
0.01 and sigma for terminal atoms of 0.02
;
_olex2_refine_details
;
Refinement using NoSpherA2, an implementation of
NOn-SPHERical Atom-form-factors in Olex2.
Please cite:
F. Kleemiss et al. Chem. Sci. DOI 10.1039/D0SC05526C - 2021
NoSpherA2 implementation of HAR makes use of
tailor-made aspherical atomic form factors calculated
on-the-fly from a Hirshfeld-partitioned electron density (ED) - not from
spherical-atom form factors.

The ED is calculated from a gaussian basis set single determinant SCF
wavefunction - either Hartree-Fock or DFT using selected funtionals
 - for a fragment of the crystal.
This fragment can be embedded in an electrostatic crystal field by employing cluster charges
or modelled using implicit solvation models, depending on the software used.
The following options were used:
   SOFTWARE:       ORCA 5.0
   PARTITIONING:   NoSpherA2
   INT ACCURACY:   Normal
   METHOD:         PBE
   BASIS SET:      def2-TZVPP
   CHARGE:         0
   MULTIPLICITY:   3
   DATE:           2023-02-02_21-01-04
;
_olex2_submission_special_instructions 'No special instructions were received'
_oxdiff_exptl_absorpt_empirical_details
;
Empirical correction (ABSPACK) includes:
- Absorption correction using spherical harmonics
- Frame scaling
;
_oxdiff_exptl_absorpt_empirical_full_max 1.980
_oxdiff_exptl_absorpt_empirical_full_min 0.687

loop_
_space_group_symop_id
_space_group_symop_operation_xyz
1 x,y,z
2 -x,y,-z
3 -x,-y,-z
4 x,-y,z
5 x+1/2,y+1/2,z+1/2
6 -x+1/2,y+1/2,-z+1/2
7 -x+1/2,-y+1/2,-z+1/2
8 x+1/2,-y+1/2,z+1/2

loop_
_atom_site_label
_atom_site_type_symbol
_atom_site_fract_x
_atom_site_fract_y
_atom_site_fract_z
_atom_site_U_iso_or_equiv
_atom_site_adp_type
_atom_site_occupancy
_atom_site_site_symmetry_order
_atom_site_refinement_flags_posn
_atom_site_refinement_flags_adp
_atom_site_refinement_flags_occupancy
Ni Ni 0.5 0.5 0.5 0.0090(2) Uani 1.000000 4 S T P
Cl Cl 0.39760(8) 0.5 0.22767(5) 0.0113(2) Uani 1.000000 2 S T P
O1 O 0.72002(17) 0.70230(17) 0.46808(12) 0.0122(3) Uani 1.000000 1 . . .
H1a H 0.674(5) 0.793(4) 0.392(3) 0.029(7) Uani 1.000000 1 . U .
H1b H 0.787(4) 0.755(4) 0.559(3) 0.029(7) Uani 1.000000 1 . U .
O2 O 0.9180(3) 0.5 0.21865(19) 0.0136(4) Uani 1.000000 2 S T P
H2a H 1.073(7) 0.5 0.229(5) 0.035(11) Uani 1.000000 2 S TU P
H2b H 0.861(6) 0.5 0.310(5) 0.029(10) Uani 1.000000 2 S TU P

loop_
_atom_site_aniso_label
_atom_site_aniso_U_11
_atom_site_aniso_U_22
_atom_site_aniso_U_33
_atom_site_aniso_U_12
_atom_site_aniso_U_13
_atom_site_aniso_U_23
Ni 0.0105(4) 0.0070(4) 0.0089(4) -0.000000 -0.0009(2) 0.000000
Cl 0.0134(4) 0.0103(4) 0.0094(3) -0.000000 -0.0016(2) 0.000000
O1 0.0139(6) 0.0097(6) 0.0124(6) -0.0011(5) -0.0014(4) 0.0002(5)
H1a 0.031(14) 0.025(13) 0.032(12) 0.002(8) 0.007(8) 0.007(8)
H1b 0.023(13) 0.041(15) 0.020(12) -0.001(8) -0.009(8) 0.007(8)
O2 0.0155(9) 0.0113(8) 0.0140(8) -0.000000 0.0021(6) 0.000000
H2a 0.020(16) 0.040(19) 0.042(18) -0.000000 -0.008(9) 0.000000
H2b 0.036(17) 0.025(18) 0.028(15) -0.000000 0.011(9) 0.000000

loop_
_atom_type_symbol
_atom_type_scat_dispersion_real
_atom_type_scat_dispersion_imag
_atom_type_scat_source
_atom_type_scat_dispersion_source
Cl 0.36843 0.69943 'NoSpherA2: Chem.Sci. 2021, DOI:10.1039/D0SC05526C' 'Henke, Gullikson and Davis, At. Data and Nucl. Data Tables, 1993, 54, 2'
H 0.00000 0.00000 'NoSpherA2: Chem.Sci. 2021, DOI:10.1039/D0SC05526C' 'Henke, Gullikson and Davis, At. Data and Nucl. Data Tables, 1993, 54, 2'
Ni -2.97650 0.52496 'NoSpherA2: Chem.Sci. 2021, DOI:10.1039/D0SC05526C' 'Henke, Gullikson and Davis, At. Data and Nucl. Data Tables, 1993, 54, 2'
O 0.05239 0.03377 'NoSpherA2: Chem.Sci. 2021, DOI:10.1039/D0SC05526C' 'Henke, Gullikson and Davis, At. Data and Nucl. Data Tables, 1993, 54, 2'

loop_
_exptl_crystal_face_index_h
_exptl_crystal_face_index_k
_exptl_crystal_face_index_l
_exptl_crystal_face_perp_dist
1 0 -1 0.0484
-1 0 1 0.0484
0 -1 -1 0.0881
0 1 1 0.0881
0 0 -1 0.0224
0 0 1 0.0164
-1 0 0 0.0453
1 0 0 0.0453
0 -1 0 0.1137
0 1 0 0.1137
-2 -1 0 0.0591

loop_
_geom_angle_atom_site_label_1
_geom_angle_atom_site_label_2
_geom_angle_atom_site_label_3
_geom_angle
_geom_angle_site_symmetry_1
_geom_angle_site_symmetry_3
_geom_angle_publ_flag
Cl Ni Cl 180.0 . 2_656 ?
O1 Ni Cl 90.83(3) 3_666 . ?
O1 Ni Cl 89.17(3) 2_656 2_656 ?
O1 Ni Cl 90.83(3) 2_656 . ?
O1 Ni Cl 89.17(3) . . ?
O1 Ni Cl 90.83(3) 4_565 2_656 ?
O1 Ni Cl 89.17(3) 3_666 2_656 ?
O1 Ni Cl 90.83(3) . 2_656 ?
O1 Ni Cl 89.17(3) 4_565 . ?
O1 Ni O1 180.0 3_666 . ?
O1 Ni O1 86.86(6) 3_666 2_656 ?
O1 Ni O1 86.86(6) 4_565 . ?
O1 Ni O1 180.0 4_565 2_656 ?
O1 Ni O1 93.14(6) 2_656 . ?
O1 Ni O1 93.14(6) 4_565 3_666 ?
H1a O1 Ni 113.1(18) . . ?
H1b O1 Ni 114.9(17) . . ?
H1b O1 H1a 114(2) . . ?
H2b O2 H2a 116(4) . . ?

loop_
_geom_bond_atom_site_label_1
_geom_bond_atom_site_label_2
_geom_bond_distance
_geom_bond_site_symmetry_2
_geom_bond_publ_flag
Ni Cl 2.3936(5) . ?
Ni Cl 2.3936(5) 2_656 ?
Ni O1 2.0670(11) 4_565 ?
Ni O1 2.0670(11) 2_656 ?
Ni O1 2.0670(11) . ?
Ni O1 2.0670(11) 3_666 ?
O1 H1a 0.94(3) . ?
O1 H1b 0.94(3) . ?
O2 H2a 1.01(5) . ?
O2 H2b 0.92(4) . ?

loop_
_geom_hbond_atom_site_label_D
_geom_hbond_atom_site_label_H
_geom_hbond_atom_site_label_A
_geom_hbond_distance_DH
_geom_hbond_distance_HA
_geom_hbond_distance_DA
_geom_hbond_angle_DHA
_geom_hbond_site_symmetry_A
O1 H1a O2 0.94(3) 1.81(3) 2.7395(16) 168(3) 6_655
O1 H1b Cl 0.94(3) 2.32(3) 3.2013(12) 155(2) 5
O2 H2a Cl 1.01(5) 2.13(5) 3.1369(18) 175(4) 1_655
O2 H2b O1 0.92(4) 2.25(3) 3.0176(18) 140.3(9) .
O2 H2b O1 0.92(4) 2.25(3) 3.0176(18) 140.3(9) 4_565

loop_
_restr_U_iso_atom_site_label
_restr_U_iso_weight_param
H1a 0.0200
H1b 0.0200
H2a 0.0200
H2b 0.0200

loop_
_exptl_oxdiff_crystal_face_indexfrac_h
_exptl_oxdiff_crystal_face_indexfrac_k
_exptl_oxdiff_crystal_face_indexfrac_l
_exptl_oxdiff_crystal_face_x
_exptl_oxdiff_crystal_face_y
_exptl_oxdiff_crystal_face_z
1.0000 0.0000 -1.0000 0.1398 0.1592 -0.1811
-1.0000 -0.0000 1.0000 -0.1398 -0.1592 0.1811
-0.0000 -1.0000 -1.0000 0.0790 0.2406 0.1252
0.0000 1.0000 1.0000 -0.0790 -0.2406 -0.1252
0.0000 0.0000 -1.0000 0.1638 0.0608 0.0327
-0.0000 -0.0000 1.0000 -0.1638 -0.0608 -0.0327
-1.0000 0.0000 0.0000 0.0240 -0.0984 0.2138
1.0000 -0.0000 -0.0000 -0.0240 0.0984 -0.2138
-0.0000 -1.0000 0.0000 -0.0848 0.1798 0.0926
0.0000 1.0000 -0.0000 0.0848 -0.1798 -0.0926
-2.0000 -1.0000 0.0000 -0.0368 -0.0170 0.5201
